data_7046584
loop_
_publ_author_name
'Huang, Xing-Cai'
'Qi, Zi-Yi'
'Ji, Cheng-Long'
'Guo, Yi-Ming'
'Yan, Shi-Chang'
'Zhang, Yi-Quan'
'Shao, Dong'
'Wang, Xin-Yi'

_publ_section_title
;
 High-coordinate Co<sup>II</sup> and Fe<sup>II</sup> compounds constructed
 from an asymmetric tetradentate ligand show slow magnetic relaxation
 behavior.
;
_journal_issue 27
_journal_name_full 'Dalton transactions (Cambridge, England : 2003)'
_journal_page_first 8940
_journal_page_last 8948
_journal_paper_doi 10.1039/c8dt01829d
_journal_volume 47
_journal_year 2018
_chemical_formula_sum 'C34 H29 B2 F8 Fe N11 O2'
_chemical_formula_weight 853.15
_space_group_crystal_system orthorhombic
_space_group_IT_number 61
_space_group_name_Hall '-P 2ac 2ab'
_space_group_name_H-M_alt 'P b c a'
_symmetry_space_group_name_Hall '-P 2ac 2ab'
_symmetry_space_group_name_H-M 'P b c a'
_atom_sites_solution_hydrogens geom
_audit_creation_method SHELXL-2014/7
_audit_update_record
;
2018-05-30 deposited with the CCDC.
2018-06-07 downloaded from the CCDC.
;
_cell_angle_alpha 90
_cell_angle_beta 90
_cell_angle_gamma 90
_cell_formula_units_Z 8
_cell_length_a 11.092(2)
_cell_length_b 19.313(4)
_cell_length_c 35.246(7)
_cell_measurement_reflns_used 63607
_cell_measurement_temperature 293(2)
_cell_measurement_theta_max 27.513
_cell_measurement_theta_min 2.731
_cell_volume 7550(3)
_computing_cell_refinement 'SHELXL-2014/7 (Sheldrick 2014)'
_computing_data_collection 'Bruker Apex D8 QUEST'
_computing_data_reduction 'SHELXL-2014/7 (Sheldrick 2014)'
_computing_molecular_graphics Diamond
_computing_publication_material 'SHELXL-2014/7 (Sheldrick 2014)'
_computing_structure_refinement 'SHELXL-2014/7 (Sheldrick, 2014)'
_computing_structure_solution 'SHELXT 2014/7 (Sheldrick, 2014)'
_diffrn_ambient_temperature 293(2)
_diffrn_measured_fraction_theta_full 0.998
_diffrn_measured_fraction_theta_max 0.932
_diffrn_measurement_device_type 'Bruker Apex D8 QUEST'
_diffrn_measurement_method 'phi and omega scans'
_diffrn_radiation_type MoK\a
_diffrn_radiation_wavelength 0.71073
_diffrn_reflns_av_R_equivalents 0.0539
_diffrn_reflns_av_unetI/netI 0.0490
_diffrn_reflns_Laue_measured_fraction_full 0.998
_diffrn_reflns_Laue_measured_fraction_max 0.932
_diffrn_reflns_limit_h_max 14
_diffrn_reflns_limit_h_min -12
_diffrn_reflns_limit_k_max 24
_diffrn_reflns_limit_k_min -24
_diffrn_reflns_limit_l_max 43
_diffrn_reflns_limit_l_min -45
_diffrn_reflns_number 59769
_diffrn_reflns_point_group_measured_fraction_full 0.998
_diffrn_reflns_point_group_measured_fraction_max 0.932
_diffrn_reflns_theta_full 25.243
_diffrn_reflns_theta_max 27.513
_diffrn_reflns_theta_min 2.731
_diffrn_source 'fine-focus sealed tube'
_exptl_absorpt_coefficient_mu 0.488
_exptl_absorpt_correction_T_max 0.7456
_exptl_absorpt_correction_T_min 0.6792
_exptl_absorpt_correction_type multi-scan
_exptl_absorpt_process_details
;
SADABS 2016/2: Krause, L., Herbst-Irmer, R., Sheldrick G.M. & Stalke D.,
 J. Appl. Cryst. 48 (2015) 3-10
;
_exptl_crystal_colour black
_exptl_crystal_density_diffrn 1.501
_exptl_crystal_description block
_exptl_crystal_F_000 3472
_exptl_crystal_size_max 0.560
_exptl_crystal_size_mid 0.180
_exptl_crystal_size_min 0.100
_refine_diff_density_max 0.569
_refine_diff_density_min -0.522
_refine_diff_density_rms 0.068
_refine_ls_extinction_method none
_refine_ls_goodness_of_fit_ref 1.053
_refine_ls_hydrogen_treatment constr
_refine_ls_matrix_type full
_refine_ls_number_parameters 524
_refine_ls_number_reflns 8089
_refine_ls_number_restraints 0
_refine_ls_restrained_S_all 1.053
_refine_ls_R_factor_all 0.1171
_refine_ls_R_factor_gt 0.0657
_refine_ls_shift/su_max 0.001
_refine_ls_shift/su_mean 0.000
_refine_ls_structure_factor_coef Fsqd
_refine_ls_weighting_details 'w=1/[\s^2^(Fo^2^)+(0.0613P)^2^+11.5391P] where P=(Fo^2^+2Fc^2^)/3'
_refine_ls_weighting_scheme calc
_refine_ls_wR_factor_gt 0.1441
_refine_ls_wR_factor_ref 0.1672
_reflns_Friedel_coverage 0.000
_reflns_number_gt 5193
_reflns_number_total 8089
_reflns_threshold_expression 'I > 2\s(I)'
_cod_data_source_file c8dt01829d2.cif
_cod_data_source_block Fe8
_cod_depositor_comments 'Adding full bibliography for 7046582--7046584.cif.'
_cod_database_code 7046584
_shelx_shelxl_version_number 2014/7
_shelx_space_group_comment
;
The symmetry employed for this shelxl refinement is uniquely defined
by the following loop, which should always be used as a source of
symmetry information in preference to the above space-group names.
They are only intended as comments.
;
_shelx_estimated_absorpt_t_min 0.772
_shelx_estimated_absorpt_t_max 0.953
_exptl_absorpt_special_details
;
The following wavelength and cell were deduced by SADABS from the
 direction cosines etc. They are given here for emergency use only:
 CELL 0.71041    8.088    9.949   13.159   76.106   74.540   66.740
;

loop_
_space_group_symop_operation_xyz
'x, y, z'
'-x+1/2, -y, z+1/2'
'x+1/2, -y+1/2, -z'
'-x, y+1/2, -z+1/2'
'-x, -y, -z'
'x-1/2, y, -z-1/2'
'-x-1/2, y-1/2, z'
'x, -y-1/2, z-1/2'

loop_
_atom_site_label
_atom_site_type_symbol
_atom_site_fract_x
_atom_site_fract_y
_atom_site_fract_z
_atom_site_U_iso_or_equiv
_atom_site_adp_type
_atom_site_occupancy
_atom_site_site_symmetry_order
_atom_site_calc_flag
_atom_site_refinement_flags_posn
_atom_site_refinement_flags_adp
Fe1 Fe 0.52185(4) 0.39317(2) 0.64223(2) 0.03373(15) Uani 1 1 d . .
B1 B 0.7478(5) 0.2845(3) 0.48511(14) 0.0654(14) Uani 1 1 d . .
B2 B 0.9386(5) 0.6259(3) 0.72711(15) 0.0694(15) Uani 1 1 d . .
C1 C 0.3193(3) 0.48452(19) 0.60046(11) 0.0447(9) Uani 1 1 d . .
C2 C 0.2598(4) 0.5204(2) 0.57184(13) 0.0667(12) Uani 1 1 d . .
H2 H 0.2055 0.5557 0.5774 0.080 Uiso 1 1 calc R U
C3 C 0.2841(5) 0.5020(3) 0.53537(13) 0.0791(15) Uani 1 1 d . .
H3 H 0.2478 0.5257 0.5155 0.095 Uiso 1 1 calc R U
C4 C 0.3631(4) 0.4476(2) 0.52768(12) 0.0666(12) Uani 1 1 d . .
H4 H 0.3770 0.4331 0.5029 0.080 Uiso 1 1 calc R U
C5 C 0.4200(3) 0.4161(2) 0.55779(10) 0.0472(9) Uani 1 1 d . .
C6 C 0.2230(4) 0.5435(2) 0.65657(13) 0.0586(11) Uani 1 1 d . .
H6 H 0.1587 0.5662 0.6451 0.070 Uiso 1 1 calc R U
C7 C 0.2530(4) 0.5463(2) 0.69335(13) 0.0629(11) Uani 1 1 d . .
H7 H 0.2144 0.5711 0.7124 0.075 Uiso 1 1 calc R U
C8 C 0.3540(4) 0.5044(2) 0.69683(11) 0.0533(10) Uani 1 1 d . .
H8 H 0.3945 0.4971 0.7196 0.064 Uiso 1 1 calc R U
C9 C 0.5083(3) 0.36097(19) 0.55382(10) 0.0443(9) Uani 1 1 d . .
H9 H 0.5268 0.3410 0.5305 0.053 Uiso 1 1 calc R U
C10 C 0.7012(3) 0.28075(18) 0.61875(10) 0.0404(8) Uani 1 1 d . .
C11 C 0.7964(3) 0.22680(17) 0.61985(10) 0.0422(8) Uani 1 1 d . .
C12 C 0.8565(4) 0.2032(2) 0.58813(13) 0.0579(10) Uani 1 1 d . .
H12 H 0.8388 0.2214 0.5644 0.070 Uiso 1 1 calc R U
C13 C 0.9438(4) 0.1520(2) 0.59190(17) 0.0751(14) Uani 1 1 d . .
H13 H 0.9847 0.1358 0.5707 0.090 Uiso 1 1 calc R U
C14 C 0.9689(4) 0.1258(2) 0.62668(19) 0.0768(15) Uani 1 1 d . .
H14 H 1.0275 0.0916 0.6290 0.092 Uiso 1 1 calc R U
C15 C 0.9100(4) 0.1485(2) 0.65859(15) 0.0705(13) Uani 1 1 d . .
H15 H 0.9282 0.1297 0.6822 0.085 Uiso 1 1 calc R U
C16 C 0.8238(4) 0.1992(2) 0.65535(12) 0.0545(10) Uani 1 1 d . .
H16 H 0.7838 0.2152 0.6768 0.065 Uiso 1 1 calc R U
C17 C 0.4194(3) 0.31775(18) 0.71475(10) 0.0446(9) Uani 1 1 d . .
C18 C 0.3968(4) 0.3004(2) 0.75231(12) 0.0668(12) Uani 1 1 d . .
H18 H 0.3371 0.2687 0.7588 0.080 Uiso 1 1 calc R U
C19 C 0.4661(5) 0.3320(3) 0.77950(12) 0.0824(16) Uani 1 1 d . .
H19 H 0.4530 0.3221 0.8050 0.099 Uiso 1 1 calc R U
C20 C 0.5560(4) 0.3789(2) 0.76925(11) 0.0663(13) Uani 1 1 d . .
H20 H 0.6034 0.4003 0.7876 0.080 Uiso 1 1 calc R U
C21 C 0.5725(4) 0.39246(19) 0.73114(10) 0.0446(9) Uani 1 1 d . .
C22 C 0.2612(4) 0.2434(2) 0.68398(14) 0.0637(12) Uani 1 1 d . .
H22 H 0.2271 0.2216 0.7049 0.076 Uiso 1 1 calc R U
C23 C 0.2297(4) 0.2343(2) 0.64750(15) 0.0699(13) Uani 1 1 d . .
H23 H 0.1701 0.2051 0.6381 0.084 Uiso 1 1 calc R U
C24 C 0.3042(4) 0.2776(2) 0.62669(13) 0.0572(11) Uani 1 1 d . .
H24 H 0.3015 0.2820 0.6004 0.069 Uiso 1 1 calc R U
C25 C 0.6611(3) 0.44080(19) 0.71597(10) 0.0454(9) Uani 1 1 d . .
H25 H 0.7160 0.4636 0.7315 0.055 Uiso 1 1 calc R U
C26 C 0.7298(3) 0.49686(18) 0.62473(10) 0.0384(8) Uani 1 1 d . .
C27 C 0.8174(3) 0.54053(19) 0.60365(10) 0.0435(8) Uani 1 1 d . .
C28 C 0.8939(3) 0.58651(19) 0.62094(12) 0.0492(9) Uani 1 1 d . .
H28 H 0.8952 0.5901 0.6472 0.059 Uiso 1 1 calc R U
C29 C 0.9700(4) 0.6280(2) 0.59886(15) 0.0640(12) Uani 1 1 d . .
H29 H 1.0208 0.6598 0.6106 0.077 Uiso 1 1 calc R U
C30 C 0.9700(4) 0.6221(3) 0.56070(16) 0.0823(16) Uani 1 1 d . .
H30 H 1.0203 0.6499 0.5461 0.099 Uiso 1 1 calc R U
C31 C 0.8959(6) 0.5751(4) 0.54367(15) 0.111(2) Uani 1 1 d . .
H31 H 0.8970 0.5706 0.5174 0.133 Uiso 1 1 calc R U
C32 C 0.8196(5) 0.5344(3) 0.56491(12) 0.0849(16) Uani 1 1 d . .
H32 H 0.7694 0.5026 0.5529 0.102 Uiso 1 1 calc R U
C33 C 0.0248(6) 0.3838(3) 0.6028(2) 0.0975(19) Uani 1 1 d . .
C34 C 0.0376(7) 0.3587(4) 0.5647(2) 0.144(3) Uani 1 1 d . .
H34A H 0.1001 0.3842 0.5520 0.215 Uiso 1 1 calc R U
H34B H -0.0371 0.3647 0.5513 0.215 Uiso 1 1 calc R U
H34C H 0.0582 0.3104 0.5652 0.215 Uiso 1 1 calc R U
F1 F 0.7044(6) 0.3094(3) 0.45454(13) 0.202(3) Uani 1 1 d . .
F2 F 0.6717(3) 0.24755(18) 0.50697(9) 0.1131(12) Uani 1 1 d . .
F3 F 0.7902(4) 0.3382(2) 0.50651(10) 0.1362(14) Uani 1 1 d . .
F4 F 0.8383(5) 0.2450(3) 0.47456(18) 0.208(3) Uani 1 1 d . .
F5 F 0.8774(3) 0.56617(17) 0.71699(7) 0.1032(11) Uani 1 1 d . .
F6 F 0.8613(4) 0.6698(2) 0.74255(15) 0.171(2) Uani 1 1 d . .
F7 F 1.0248(4) 0.6068(2) 0.75265(11) 0.1423(16) Uani 1 1 d . .
F8 F 0.9948(3) 0.65342(17) 0.69666(9) 0.1043(11) Uani 1 1 d . .
N1 N 0.3981(3) 0.43475(14) 0.59404(8) 0.0398(7) Uani 1 1 d . .
N2 N 0.3045(3) 0.50102(15) 0.63907(9) 0.0441(7) Uani 1 1 d . .
N3 N 0.3864(3) 0.47579(15) 0.66408(8) 0.0417(7) Uani 1 1 d . .
N4 N 0.5585(3) 0.34200(14) 0.58451(8) 0.0409(7) Uani 1 1 d . .
N5 N 0.6466(3) 0.29255(15) 0.58451(8) 0.0455(7) Uani 1 1 d . .
H5 H 0.6665 0.2703 0.5643 0.055 Uiso 1 1 calc R U
N6 N 0.5037(3) 0.36196(14) 0.70431(8) 0.0381(7) Uani 1 1 d . .
N7 N 0.3522(3) 0.29043(15) 0.68455(8) 0.0442(7) Uani 1 1 d . .
N8 N 0.3793(3) 0.31166(15) 0.64860(8) 0.0433(7) Uani 1 1 d . .
N9 N 0.6589(2) 0.44992(14) 0.68030(7) 0.0368(6) Uani 1 1 d . .
N10 N 0.7403(3) 0.49238(15) 0.66291(8) 0.0413(7) Uani 1 1 d . .
H10 H 0.7944 0.5147 0.6753 0.050 Uiso 1 1 calc R U
N11 N 0.0272(9) 0.4001(4) 0.6315(2) 0.179(4) Uani 1 1 d . .
O1 O 0.6690(2) 0.31296(13) 0.64667(7) 0.0469(6) Uani 1 1 d . .
O2 O 0.6490(2) 0.46500(13) 0.60838(6) 0.0470(6) Uani 1 1 d . .

loop_
_atom_site_aniso_label
_atom_site_aniso_U_11
_atom_site_aniso_U_22
_atom_site_aniso_U_33
_atom_site_aniso_U_23
_atom_site_aniso_U_13
_atom_site_aniso_U_12
Fe1 0.0371(3) 0.0352(3) 0.0289(2) -0.0015(2) -0.0006(2) -0.0021(2)
B1 0.068(3) 0.084(4) 0.044(3) 0.004(3) 0.011(3) 0.007(3)
B2 0.069(3) 0.089(4) 0.050(3) -0.020(3) 0.001(3) -0.018(3)
C1 0.039(2) 0.042(2) 0.052(2) -0.0021(17) -0.0072(17) 0.0042(17)
C2 0.069(3) 0.061(3) 0.070(3) 0.001(2) -0.019(2) 0.026(2)
C3 0.100(4) 0.079(3) 0.059(3) 0.004(2) -0.030(3) 0.033(3)
C4 0.082(3) 0.078(3) 0.040(2) -0.001(2) -0.017(2) 0.017(3)
C5 0.049(2) 0.051(2) 0.041(2) -0.0008(17) -0.0093(17) -0.0006(18)
C6 0.049(2) 0.052(2) 0.075(3) -0.003(2) 0.002(2) 0.015(2)
C7 0.066(3) 0.053(2) 0.069(3) -0.005(2) 0.019(2) 0.012(2)
C8 0.064(3) 0.051(2) 0.045(2) -0.0008(18) 0.0090(19) 0.008(2)
C9 0.054(2) 0.048(2) 0.0310(18) -0.0051(16) -0.0045(16) 0.0024(18)
C10 0.044(2) 0.0364(18) 0.041(2) 0.0019(16) 0.0011(16) -0.0008(16)
C11 0.040(2) 0.0344(18) 0.052(2) -0.0007(16) -0.0039(17) -0.0007(16)
C12 0.055(2) 0.052(2) 0.066(3) 0.003(2) 0.005(2) 0.010(2)
C13 0.059(3) 0.063(3) 0.104(4) -0.012(3) 0.010(3) 0.015(2)
C14 0.054(3) 0.050(3) 0.127(5) 0.000(3) -0.027(3) 0.010(2)
C15 0.068(3) 0.056(3) 0.087(3) 0.008(3) -0.033(3) 0.002(2)
C16 0.056(2) 0.049(2) 0.058(2) -0.0010(19) -0.016(2) 0.0022(19)
C17 0.051(2) 0.0378(19) 0.044(2) 0.0067(16) 0.0069(17) -0.0014(17)
C18 0.084(3) 0.069(3) 0.047(2) 0.012(2) 0.010(2) -0.021(3)
C19 0.115(4) 0.095(4) 0.036(2) 0.019(2) 0.010(3) -0.030(3)
C20 0.089(3) 0.074(3) 0.036(2) 0.006(2) -0.006(2) -0.019(3)
C21 0.056(2) 0.045(2) 0.0331(18) 0.0044(16) -0.0023(16) -0.0028(18)
C22 0.055(3) 0.051(2) 0.085(3) 0.013(2) 0.004(2) -0.018(2)
C23 0.060(3) 0.058(3) 0.092(4) 0.001(2) -0.016(3) -0.025(2)
C24 0.057(3) 0.051(2) 0.063(3) -0.002(2) -0.014(2) -0.012(2)
C25 0.052(2) 0.048(2) 0.0361(19) -0.0011(16) -0.0094(16) -0.0096(18)
C26 0.0372(19) 0.0385(18) 0.0396(19) 0.0004(16) -0.0033(15) 0.0005(16)
C27 0.040(2) 0.048(2) 0.042(2) 0.0079(17) 0.0000(16) -0.0015(17)
C28 0.043(2) 0.045(2) 0.059(2) 0.0067(18) -0.0006(18) -0.0041(17)
C29 0.041(2) 0.050(2) 0.101(4) 0.018(2) -0.001(2) -0.0045(19)
C30 0.054(3) 0.105(4) 0.088(4) 0.044(3) 0.015(3) -0.011(3)
C31 0.107(5) 0.171(6) 0.054(3) 0.029(4) 0.008(3) -0.058(5)
C32 0.081(3) 0.126(5) 0.047(3) 0.012(3) 0.003(2) -0.042(3)
C33 0.125(5) 0.091(4) 0.077(4) 0.020(4) 0.007(4) 0.005(4)
C34 0.164(7) 0.159(7) 0.107(6) -0.004(5) 0.001(5) -0.057(6)
F1 0.280(7) 0.188(5) 0.138(4) 0.060(3) -0.101(4) -0.026(5)
F2 0.134(3) 0.115(2) 0.089(2) -0.0196(19) 0.048(2) -0.038(2)
F3 0.166(4) 0.139(3) 0.104(3) -0.030(2) 0.009(3) -0.046(3)
F4 0.168(4) 0.178(5) 0.279(7) -0.015(4) 0.120(5) 0.064(4)
F5 0.136(3) 0.115(2) 0.0588(16) -0.0001(16) -0.0168(17) -0.069(2)
F6 0.157(4) 0.156(4) 0.200(5) -0.060(3) 0.089(4) 0.008(3)
F7 0.115(3) 0.217(5) 0.095(2) 0.004(3) -0.042(2) -0.045(3)
F8 0.118(3) 0.109(2) 0.087(2) -0.0095(18) 0.0220(18) -0.051(2)
N1 0.0395(16) 0.0396(16) 0.0402(16) 0.0016(13) -0.0040(13) 0.0007(13)
N2 0.0397(16) 0.0363(16) 0.0563(19) -0.0008(14) -0.0018(15) 0.0037(13)
N3 0.0433(17) 0.0416(16) 0.0402(17) 0.0020(13) -0.0009(13) 0.0015(14)
N4 0.0462(17) 0.0369(15) 0.0395(16) -0.0029(13) -0.0006(13) 0.0013(13)
N5 0.0516(18) 0.0447(17) 0.0404(16) -0.0068(14) 0.0002(14) 0.0149(15)
N6 0.0470(17) 0.0318(14) 0.0353(15) 0.0031(12) 0.0016(13) -0.0002(13)
N7 0.0475(18) 0.0364(15) 0.0486(18) 0.0038(14) 0.0051(14) -0.0071(14)
N8 0.0461(17) 0.0386(16) 0.0452(18) 0.0002(14) -0.0009(14) -0.0055(14)
N9 0.0401(16) 0.0366(15) 0.0336(15) 0.0015(12) 0.0001(12) -0.0037(13)
N10 0.0402(16) 0.0442(17) 0.0396(17) 0.0016(13) -0.0048(13) -0.0143(14)
N11 0.294(11) 0.144(6) 0.100(5) 0.011(5) 0.015(6) 0.044(6)
O1 0.0533(15) 0.0500(15) 0.0376(14) -0.0046(12) -0.0014(11) 0.0120(12)
O2 0.0499(15) 0.0553(15) 0.0358(13) -0.0001(12) -0.0034(12) -0.0138(13)

loop_
_atom_type_symbol
_atom_type_description
_atom_type_scat_dispersion_real
_atom_type_scat_dispersion_imag
_atom_type_scat_source
C C 0.0033 0.0016 'International Tables Vol C Tables 4.2.6.8 and 6.1.1.4'
H H 0.0000 0.0000 'International Tables Vol C Tables 4.2.6.8 and 6.1.1.4'
B B 0.0013 0.0007 'International Tables Vol C Tables 4.2.6.8 and 6.1.1.4'
F F 0.0171 0.0103 'International Tables Vol C Tables 4.2.6.8 and 6.1.1.4'
Fe Fe 0.3463 0.8444 'International Tables Vol C Tables 4.2.6.8 and 6.1.1.4'
N N 0.0061 0.0033 'International Tables Vol C Tables 4.2.6.8 and 6.1.1.4'
O O 0.0106 0.0060 'International Tables Vol C Tables 4.2.6.8 and 6.1.1.4'

loop_
_geom_angle_atom_site_label_1
_geom_angle_atom_site_label_2
_geom_angle_atom_site_label_3
_geom_angle
N8 Fe1 O1 91.21(10)
N8 Fe1 N6 69.87(11)
O1 Fe1 N6 79.37(10)
N8 Fe1 N4 84.92(11)
O1 Fe1 N4 68.78(10)
N6 Fe1 N4 138.76(10)
N8 Fe1 N9 137.78(10)
O1 Fe1 N9 78.99(10)
N6 Fe1 N9 67.98(10)
N4 Fe1 N9 127.10(10)
N8 Fe1 O2 154.64(10)
O1 Fe1 O2 90.38(10)
N6 Fe1 O2 135.14(10)
N4 Fe1 O2 72.12(10)
N9 Fe1 O2 67.21(9)
N8 Fe1 N3 89.60(11)
O1 Fe1 N3 156.45(9)
N6 Fe1 N3 78.83(10)
N4 Fe1 N3 134.69(10)
N9 Fe1 N3 84.66(10)
O2 Fe1 N3 98.83(10)
N8 Fe1 N1 84.22(11)
O1 Fe1 N1 135.60(9)
N6 Fe1 N1 137.74(10)
N4 Fe1 N1 66.83(10)
N9 Fe1 N1 130.54(10)
O2 Fe1 N1 77.05(10)
N3 Fe1 N1 67.88(10)
F1 B1 F4 105.6(5)
F1 B1 F2 116.5(6)
F4 B1 F2 109.4(5)
F1 B1 F3 108.1(5)
F4 B1 F3 109.5(5)
F2 B1 F3 107.6(4)
F6 B2 F8 112.0(6)
F6 B2 F7 110.9(5)
F8 B2 F7 107.9(5)
F6 B2 F5 108.8(5)
F8 B2 F5 110.5(4)
F7 B2 F5 106.8(5)
N1 C1 C2 123.6(4)
N1 C1 N2 114.1(3)
C2 C1 N2 122.2(3)
C3 C2 C1 117.4(4)
C3 C2 H2 121.3
C1 C2 H2 121.3
C2 C3 C4 120.4(4)
C2 C3 H3 119.8
C4 C3 H3 119.8
C5 C4 C3 118.1(4)
C5 C4 H4 120.9
C3 C4 H4 120.9
N1 C5 C4 122.0(4)
N1 C5 C9 114.1(3)
C4 C5 C9 124.0(4)
C7 C6 N2 107.3(4)
C7 C6 H6 126.4
N2 C6 H6 126.4
C6 C7 C8 105.2(4)
C6 C7 H7 127.4
C8 C7 H7 127.4
N3 C8 C7 112.6(4)
N3 C8 H8 123.7
C7 C8 H8 123.7
N4 C9 C5 115.1(3)
N4 C9 H9 122.4
C5 C9 H9 122.4
O1 C10 N5 119.9(3)
O1 C10 C11 123.1(3)
N5 C10 C11 117.0(3)
C12 C11 C16 119.8(4)
C12 C11 C10 123.7(3)
C16 C11 C10 116.5(3)
C11 C12 C13 119.6(4)
C11 C12 H12 120.2
C13 C12 H12 120.2
C14 C13 C12 119.7(5)
C14 C13 H13 120.2
C12 C13 H13 120.2
C13 C14 C15 121.6(4)
C13 C14 H14 119.2
C15 C14 H14 119.2
C14 C15 C16 119.4(5)
C14 C15 H15 120.3
C16 C15 H15 120.3
C15 C16 C11 119.9(4)
C15 C16 H16 120.0
C11 C16 H16 120.0
N6 C17 C18 123.4(4)
N6 C17 N7 114.1(3)
C18 C17 N7 122.4(3)
C19 C18 C17 117.2(4)
C19 C18 H18 121.4
C17 C18 H18 121.4
C18 C19 C20 120.5(4)
C18 C19 H19 119.7
C20 C19 H19 119.7
C21 C20 C19 118.1(4)
C21 C20 H20 121.0
C19 C20 H20 121.0
N6 C21 C20 121.6(4)
N6 C21 C25 113.8(3)
C20 C21 C25 124.6(4)
C23 C22 N7 107.1(4)
C23 C22 H22 126.4
N7 C22 H22 126.4
C22 C23 C24 105.8(4)
C22 C23 H23 127.1
C24 C23 H23 127.1
N8 C24 C23 111.7(4)
N8 C24 H24 124.2
C23 C24 H24 124.2
N9 C25 C21 116.1(3)
N9 C25 H25 122.0
C21 C25 H25 122.0
O2 C26 N10 119.8(3)
O2 C26 C27 121.7(3)
N10 C26 C27 118.5(3)
C32 C27 C28 119.2(4)
C32 C27 C26 117.4(4)
C28 C27 C26 123.4(3)
C27 C28 C29 119.8(4)
C27 C28 H28 120.1
C29 C28 H28 120.1
C30 C29 C28 120.4(4)
C30 C29 H29 119.8
C28 C29 H29 119.8
C29 C30 C31 119.6(4)
C29 C30 H30 120.2
C31 C30 H30 120.2
C30 C31 C32 120.8(5)
C30 C31 H31 119.6
C32 C31 H31 119.6
C27 C32 C31 120.2(5)
C27 C32 H32 119.9
C31 C32 H32 119.9
N11 C33 C34 172.5(10)
C33 C34 H34A 109.5
C33 C34 H34B 109.5
H34A C34 H34B 109.5
C33 C34 H34C 109.5
H34A C34 H34C 109.5
H34B C34 H34C 109.5
C1 N1 C5 118.5(3)
C1 N1 Fe1 121.1(2)
C5 N1 Fe1 119.5(2)
N3 N2 C6 111.4(3)
N3 N2 C1 118.0(3)
C6 N2 C1 130.5(3)
C8 N3 N2 103.5(3)
C8 N3 Fe1 138.5(3)
N2 N3 Fe1 117.7(2)
C9 N4 N5 121.0(3)
C9 N4 Fe1 123.5(2)
N5 N4 Fe1 115.3(2)
N4 N5 C10 115.6(3)
N4 N5 H5 122.2
C10 N5 H5 122.2
C17 N6 C21 119.2(3)
C17 N6 Fe1 120.1(2)
C21 N6 Fe1 120.5(2)
C22 N7 N8 110.5(3)
C22 N7 C17 131.2(3)
N8 N7 C17 118.3(3)
C24 N8 N7 104.8(3)
C24 N8 Fe1 137.7(3)
N7 N8 Fe1 117.3(2)
C25 N9 N10 121.0(3)
C25 N9 Fe1 121.5(2)
N10 N9 Fe1 117.40(19)
C26 N10 N9 115.4(3)
C26 N10 H10 122.3
N9 N10 H10 122.3
C10 O1 Fe1 120.5(2)
C26 O2 Fe1 120.2(2)

loop_
_geom_bond_atom_site_label_1
_geom_bond_atom_site_label_2
_geom_bond_distance
Fe1 N8 2.243(3)
Fe1 O1 2.255(3)
Fe1 N6 2.278(3)
Fe1 N4 2.298(3)
Fe1 N9 2.305(3)
Fe1 O2 2.310(3)
Fe1 N3 2.323(3)
Fe1 N1 2.327(3)
B1 F1 1.274(6)
B1 F4 1.315(7)
B1 F2 1.347(6)
B1 F3 1.366(7)
B2 F6 1.323(7)
B2 F8 1.350(6)
B2 F7 1.364(7)
B2 F5 1.386(6)
C1 N1 1.318(4)
C1 C2 1.391(5)
C1 N2 1.407(5)
C2 C3 1.361(6)
C2 H2 0.9300
C3 C4 1.394(6)
C3 H3 0.9300
C4 C5 1.377(5)
C4 H4 0.9300
C5 N1 1.349(4)
C5 C9 1.454(5)
C6 C7 1.339(6)
C6 N2 1.367(5)
C6 H6 0.9300
C7 C8 1.388(6)
C7 H7 0.9300
C8 N3 1.329(5)
C8 H8 0.9300
C9 N4 1.270(4)
C9 H9 0.9300
C10 O1 1.218(4)
C10 N5 1.369(4)
C10 C11 1.484(5)
C11 C12 1.379(5)
C11 C16 1.393(5)
C12 C13 1.389(6)
C12 H12 0.9300
C13 C14 1.355(7)
C13 H13 0.9300
C14 C15 1.372(7)
C14 H14 0.9300
C15 C16 1.374(6)
C15 H15 0.9300
C16 H16 0.9300
C17 N6 1.318(4)
C17 C18 1.388(5)
C17 N7 1.403(5)
C18 C19 1.372(6)
C18 H18 0.9300
C19 C20 1.394(6)
C19 H19 0.9300
C20 C21 1.381(5)
C20 H20 0.9300
C21 N6 1.350(5)
C21 C25 1.457(5)
C22 C23 1.344(6)
C22 N7 1.358(5)
C22 H22 0.9300
C23 C24 1.386(6)
C23 H23 0.9300
C24 N8 1.312(5)
C24 H24 0.9300
C25 N9 1.270(4)
C25 H25 0.9300
C26 O2 1.230(4)
C26 N10 1.353(4)
C26 C27 1.486(5)
C27 C32 1.371(6)
C27 C28 1.371(5)
C28 C29 1.400(6)
C28 H28 0.9300
C29 C30 1.350(7)
C29 H29 0.9300
C30 C31 1.363(8)
C30 H30 0.9300
C31 C32 1.377(7)
C31 H31 0.9300
C32 H32 0.9300
C33 N11 1.057(8)
C33 C34 1.437(9)
C34 H34A 0.9600
C34 H34B 0.9600
C34 H34C 0.9600
N2 N3 1.357(4)
N4 N5 1.366(4)
N5 H5 0.8600
N7 N8 1.365(4)
N9 N10 1.365(4)
N10 H10 0.8600

loop_
_geom_hbond_atom_site_label_D
_geom_hbond_atom_site_label_H
_geom_hbond_atom_site_label_A
_geom_hbond_distance_DH
_geom_hbond_distance_HA
_geom_hbond_distance_DA
_geom_hbond_angle_DHA
N5 H5 F2 0.86 2.07 2.881(4) 157.1
N10 H10 F5 0.86 2.00 2.825(4) 161.1

loop_
_geom_torsion_atom_site_label_1
_geom_torsion_atom_site_label_2
_geom_torsion_atom_site_label_3
_geom_torsion_atom_site_label_4
_geom_torsion
N1 C1 C2 C3 0.8(7)
N2 C1 C2 C3 177.6(4)
C1 C2 C3 C4 1.9(8)
C2 C3 C4 C5 -3.4(8)
C3 C4 C5 N1 2.3(7)
C3 C4 C5 C9 -177.2(4)
N2 C6 C7 C8 0.0(5)
C6 C7 C8 N3 -0.5(5)
N1 C5 C9 N4 -5.0(5)
C4 C5 C9 N4 174.5(4)
O1 C10 C11 C12 -162.0(4)
N5 C10 C11 C12 19.6(5)
O1 C10 C11 C16 18.5(5)
N5 C10 C11 C16 -159.9(3)
C16 C11 C12 C13 0.1(6)
C10 C11 C12 C13 -179.4(4)
C11 C12 C13 C14 0.0(7)
C12 C13 C14 C15 0.1(7)
C13 C14 C15 C16 -0.3(7)
C14 C15 C16 C11 0.4(6)
C12 C11 C16 C15 -0.3(6)
C10 C11 C16 C15 179.2(4)
N6 C17 C18 C19 0.6(7)
N7 C17 C18 C19 -178.1(4)
C17 C18 C19 C20 -0.7(8)
C18 C19 C20 C21 0.2(8)
C19 C20 C21 N6 0.4(7)
C19 C20 C21 C25 179.0(4)
N7 C22 C23 C24 -0.3(5)
C22 C23 C24 N8 0.5(5)
N6 C21 C25 N9 2.7(5)
C20 C21 C25 N9 -176.0(4)
O2 C26 C27 C32 -11.7(6)
N10 C26 C27 C32 168.2(4)
O2 C26 C27 C28 167.5(4)
N10 C26 C27 C28 -12.6(5)
C32 C27 C28 C29 2.1(6)
C26 C27 C28 C29 -177.1(3)
C27 C28 C29 C30 -1.2(6)
C28 C29 C30 C31 -0.4(8)
C29 C30 C31 C32 1.1(10)
C28 C27 C32 C31 -1.5(8)
C26 C27 C32 C31 177.8(5)
C30 C31 C32 C27 -0.1(10)
C2 C1 N1 C5 -1.9(6)
N2 C1 N1 C5 -178.9(3)
C2 C1 N1 Fe1 167.3(3)
N2 C1 N1 Fe1 -9.7(4)
C4 C5 N1 C1 0.3(6)
C9 C5 N1 C1 179.8(3)
C4 C5 N1 Fe1 -169.1(3)
C9 C5 N1 Fe1 10.5(4)
C7 C6 N2 N3 0.5(5)
C7 C6 N2 C1 -174.8(4)
N1 C1 N2 N3 13.0(5)
C2 C1 N2 N3 -164.0(4)
N1 C1 N2 C6 -171.9(4)
C2 C1 N2 C6 11.1(6)
C7 C8 N3 N2 0.8(4)
C7 C8 N3 Fe1 -171.8(3)
C6 N2 N3 C8 -0.8(4)
C1 N2 N3 C8 175.2(3)
C6 N2 N3 Fe1 173.6(2)
C1 N2 N3 Fe1 -10.4(4)
C5 C9 N4 N5 -177.4(3)
C5 C9 N4 Fe1 -2.9(5)
C9 N4 N5 C10 174.5(3)
Fe1 N4 N5 C10 -0.4(4)
O1 C10 N5 N4 0.9(5)
C11 C10 N5 N4 179.4(3)
C18 C17 N6 C21 0.0(6)
N7 C17 N6 C21 178.8(3)
C18 C17 N6 Fe1 -174.8(3)
N7 C17 N6 Fe1 3.9(4)
C20 C21 N6 C17 -0.5(6)
C25 C21 N6 C17 -179.3(3)
C20 C21 N6 Fe1 174.3(3)
C25 C21 N6 Fe1 -4.4(4)
C23 C22 N7 N8 0.0(5)
C23 C22 N7 C17 -178.8(4)
N6 C17 N7 C22 178.6(4)
C18 C17 N7 C22 -2.7(6)
N6 C17 N7 N8 -0.2(5)
C18 C17 N7 N8 178.6(4)
C23 C24 N8 N7 -0.5(5)
C23 C24 N8 Fe1 -176.6(3)
C22 N7 N8 C24 0.3(4)
C17 N7 N8 C24 179.3(3)
C22 N7 N8 Fe1 177.4(3)
C17 N7 N8 Fe1 -3.6(4)
C21 C25 N9 N10 -177.9(3)
C21 C25 N9 Fe1 0.2(5)
O2 C26 N10 N9 1.6(5)
C27 C26 N10 N9 -178.3(3)
C25 N9 N10 C26 178.9(3)
Fe1 N9 N10 C26 0.7(4)
N5 C10 O1 Fe1 -0.9(4)
C11 C10 O1 Fe1 -179.3(2)
N10 C26 O2 Fe1 -3.3(4)
C27 C26 O2 Fe1 176.6(2)
